data_2207238
loop_
_publ_author_name
'Jian-Yong Yu'
'Bing-Xin Liu'
'Duan-Jun Xu'

_publ_section_title
;(2,2'-Diamino-4,4'-bi-1,3-thiazole-\k^2^<i>N</i>,<i>N</i>')bis(glycinato-\k^2^<i>N</i>,<i>O</i>)cobalt(II)
 dihydrate
;
_journal_coeditor_code HB6283
_journal_issue 11
_journal_name_full 'Acta Crystallographica Section E'
_journal_page_first m2232
_journal_page_last m2233
_journal_paper_doi 10.1107/S1600536805031612
_journal_volume 61
_journal_year 2005
_chemical_formula_iupac '[Co (C2 H4 N O2)2 (C6 H6 N2 S)], 2H2 O'
_chemical_formula_moiety 'C10 H14 Co N6 O4 S2, 2H2 O'
_chemical_formula_sum 'C10 H18 Co N6 O6 S2'
_chemical_formula_weight 441.35
_chemical_name_systematic
;(2,2'-Diamino-4,4'-bi-1,3-thiazole-\k^2^N,N')bis(glycinato-\k^2^N,O)cobalt(II)
dihydrate
;
_space_group_IT_number 15
_symmetry_cell_setting monoclinic
_symmetry_space_group_name_Hall '-C 2yc'
_symmetry_space_group_name_H-M 'C 1 2/c 1'
_atom_sites_solution_hydrogens geom
_atom_sites_solution_primary direct
_atom_sites_solution_secondary difmap
_audit_creation_method SHELXL-97
_cell_angle_alpha 90.00
_cell_angle_beta 92.590(2)
_cell_angle_gamma 90.00
_cell_formula_units_Z 4
_cell_length_a 13.1155(12)
_cell_length_b 8.9953(11)
_cell_length_c 14.0924(12)
_cell_measurement_reflns_used 8864
_cell_measurement_temperature 294(2)
_cell_measurement_theta_max 25.2
_cell_measurement_theta_min 2.9
_cell_volume 1660.9(3)
_computing_cell_refinement PROCESS-AUTO
_computing_data_collection 'PROCESS-AUTO (Rigaku, 1998)'
_computing_data_reduction 'CrystalStructure (Rigaku/MSC, 2002)'
_computing_molecular_graphics 'ORTEP-3 for Windows (Farrugia, 1997)'
_computing_publication_material 'WinGX (Farrugia, 1999)'
_computing_structure_refinement 'SHELXL97 (Sheldrick, 1997)'
_computing_structure_solution 'SIR92 (Altomare et al., 1993)'
_diffrn_ambient_temperature 294(2)
_diffrn_detector_area_resol_mean 10
_diffrn_measured_fraction_theta_full 1.00
_diffrn_measured_fraction_theta_max 1.00
_diffrn_measurement_device_type 'Rigaku R-AXIS RAPID'
_diffrn_measurement_method \w
_diffrn_radiation_monochromator graphite
_diffrn_radiation_source 'fine-focus sealed tube'
_diffrn_radiation_type MoK\a
_diffrn_radiation_wavelength 0.71073
_diffrn_reflns_av_R_equivalents 0.024
_diffrn_reflns_av_sigmaI/netI 0.017
_diffrn_reflns_limit_h_max 17
_diffrn_reflns_limit_h_min -16
_diffrn_reflns_limit_k_max 11
_diffrn_reflns_limit_k_min -10
_diffrn_reflns_limit_l_max 18
_diffrn_reflns_limit_l_min -18
_diffrn_reflns_number 9452
_diffrn_reflns_theta_full 28.3
_diffrn_reflns_theta_max 28.3
_diffrn_reflns_theta_min 2.8
_diffrn_standards_interval_count 0
_diffrn_standards_interval_time 0
_diffrn_standards_number 0
_exptl_absorpt_coefficient_mu 1.328
_exptl_absorpt_correction_T_max 0.820
_exptl_absorpt_correction_T_min 0.720
_exptl_absorpt_correction_type multi-scan
_exptl_absorpt_process_details '(ABSCOR; Higashi, 1995)'
_exptl_crystal_colour red
_exptl_crystal_density_diffrn 1.765
_exptl_crystal_density_method 'not measured'
_exptl_crystal_description prism
_exptl_crystal_F_000 908
_exptl_crystal_size_max 0.30
_exptl_crystal_size_mid 0.22
_exptl_crystal_size_min 0.15
_refine_diff_density_max 0.34
_refine_diff_density_min -0.38
_refine_ls_extinction_method none
_refine_ls_goodness_of_fit_ref 1.057
_refine_ls_hydrogen_treatment constr
_refine_ls_matrix_type full
_refine_ls_number_parameters 114
_refine_ls_number_reflns 2063
_refine_ls_number_restraints 0
_refine_ls_restrained_S_all 1.057
_refine_ls_R_factor_all 0.026
_refine_ls_R_factor_gt 0.024
_refine_ls_shift/su_max 0.000
_refine_ls_shift/su_mean 0.000
_refine_ls_structure_factor_coef Fsqd
_refine_ls_weighting_details 'calc w = 1/[\s^2^(Fo^2^)+(0.0376P)^2^+1.092P] where P = (Fo^2^+2Fc^2^)/3'
_refine_ls_weighting_scheme calc
_refine_ls_wR_factor_gt 0.065
_refine_ls_wR_factor_ref 0.066
_reflns_number_gt 1924
_reflns_number_total 2063
_reflns_threshold_expression I>2\s(I)
_cod_data_source_file hb6283.cif
_cod_data_source_block I
_cod_original_sg_symbol_H-M 'C 2/c'
_cod_database_code 2207238
_cod_database_fobs_code 2207238

loop_
_symmetry_equiv_pos_as_xyz
'x, y, z'
'-x, y, -z+1/2'
'x+1/2, y+1/2, z'
'-x+1/2, y+1/2, -z+1/2'
'-x, -y, -z'
'x, -y, z-1/2'
'-x+1/2, -y+1/2, -z'
'x+1/2, -y+1/2, z-1/2'

loop_
_atom_site_label
_atom_site_fract_x
_atom_site_fract_y
_atom_site_fract_z
_atom_site_U_iso_or_equiv
_atom_site_adp_type
_atom_site_calc_flag
_atom_site_refinement_flags
_atom_site_occupancy
_atom_site_type_symbol
Co 0.5000 0.21628(3) 0.2500 0.02030(9) Uani d S 1 Co
S 0.37167(3) -0.16922(5) 0.05208(3) 0.03508(11) Uani d . 1 S
O1 0.56170(7) 0.38147(11) 0.34444(7) 0.0290(2) Uani d . 1 O
O2 0.70683(8) 0.48755(12) 0.39717(8) 0.0339(2) Uani d . 1 O
O1W 0.62032(12) 0.52902(18) 0.08096(11) 0.0609(4) Uani d . 1 O
H1A 0.6384 0.5143 0.0220 0.091 Uiso d R 1 H
H1B 0.5562 0.4994 0.0800 0.091 Uiso d R 1 H
N1 0.45428(8) 0.03159(12) 0.16066(8) 0.0235(2) Uani d . 1 N
N2 0.37521(10) 0.12454(16) 0.01891(9) 0.0377(3) Uani d . 1 N
H2B 0.3346 0.1031 -0.0294 0.056 Uiso d R 1 H
H2A 0.4015 0.2093 0.0299 0.056 Uiso d R 1 H
N3 0.64956(9) 0.24306(14) 0.19831(8) 0.0271(2) Uani d . 1 N
H3B 0.6786 0.1621 0.1786 0.041 Uiso d R 1 H
H3A 0.6460 0.3052 0.1493 0.041 Uiso d R 1 H
C1 0.40238(10) 0.01485(16) 0.07892(10) 0.0264(3) Uani d . 1 C
C2 0.43517(12) -0.22468(16) 0.15563(12) 0.0322(3) Uani d . 1 C
H2 0.4425 -0.3228 0.1756 0.039 Uiso calc R 1 H
C3 0.47275(9) -0.10590(14) 0.20353(9) 0.0239(3) Uani d . 1 C
C4 0.71621(11) 0.3134(2) 0.27205(12) 0.0364(3) Uani d . 1 C
H4A 0.7640 0.3787 0.2420 0.044 Uiso calc R 1 H
H4B 0.7553 0.2370 0.3059 0.044 Uiso calc R 1 H
C5 0.65703(10) 0.40226(15) 0.34249(9) 0.0247(3) Uani d . 1 C

loop_
_atom_site_aniso_label
_atom_site_aniso_U_11
_atom_site_aniso_U_22
_atom_site_aniso_U_33
_atom_site_aniso_U_12
_atom_site_aniso_U_13
_atom_site_aniso_U_23
Co 0.01915(13) 0.01981(14) 0.02154(13) 0.000 -0.00363(9) 0.000
S 0.0350(2) 0.0350(2) 0.0348(2) -0.00843(15) -0.00310(15) -0.01367(15)
O1 0.0232(4) 0.0300(5) 0.0336(5) -0.0006(4) -0.0003(4) -0.0087(4)
O2 0.0324(5) 0.0322(5) 0.0360(5) -0.0037(4) -0.0095(4) -0.0069(4)
O1W 0.0589(9) 0.0655(9) 0.0595(9) -0.0051(7) 0.0158(7) 0.0060(7)
N1 0.0238(5) 0.0222(5) 0.0240(5) -0.0015(4) -0.0036(4) -0.0025(4)
N2 0.0425(7) 0.0395(7) 0.0296(6) -0.0064(6) -0.0132(5) 0.0013(5)
N3 0.0262(5) 0.0292(6) 0.0258(5) 0.0004(4) 0.0010(4) -0.0039(4)
C1 0.0228(6) 0.0309(7) 0.0254(6) -0.0038(5) -0.0012(5) -0.0060(5)
C2 0.0328(7) 0.0247(7) 0.0392(8) -0.0023(5) 0.0026(6) -0.0061(6)
C3 0.0207(5) 0.0226(6) 0.0283(6) -0.0004(5) 0.0011(5) -0.0016(5)
C4 0.0215(6) 0.0477(9) 0.0400(8) -0.0013(6) 0.0004(6) -0.0132(7)
C5 0.0252(6) 0.0228(6) 0.0254(6) 0.0003(5) -0.0046(5) 0.0005(5)

loop_
_atom_type_symbol
_atom_type_description
_atom_type_scat_dispersion_real
_atom_type_scat_dispersion_imag
_atom_type_scat_source
C C 0.0033 0.0000 'International Tables Vol C Tables 4.2.6.8 and 6.1.1.4'
H H 0.0000 0.0000 'International Tables Vol C Tables 4.2.6.8 and 6.1.1.4'
N N 0.0061 0.0000 'International Tables Vol C Tables 4.2.6.8 and 6.1.1.4'
O O 0.0106 0.0000 'International Tables Vol C Tables 4.2.6.8 and 6.1.1.4'
S S 0.1246 0.0000 'International Tables Vol C Tables 4.2.6.8 and 6.1.1.4'
Co Co 0.3494 0.0000 'International Tables Vol C Tables 4.2.6.8 and 6.1.1.4'

loop_
_geom_angle_atom_site_label_1
_geom_angle_atom_site_label_2
_geom_angle_atom_site_label_3
_geom_angle_site_symmetry_1
_geom_angle_site_symmetry_3
_geom_angle
_geom_angle_publ_flag
O1 Co O1 . 2_655 91.53(6) n
O1 Co N1 . . 172.52(4) n
O1 Co N1 2_655 . 94.88(4) n
O1 Co N3 . . 78.79(4) n
O1 Co N3 2_655 . 92.12(4) n
O1 Co N1 . 2_655 94.88(4) ?
O1 Co N1 2_655 2_655 172.52(4) ?
O1 Co N3 . 2_655 92.12(4) ?
O1 Co N3 2_655 2_655 78.79(4) ?
N1 Co N1 . 2_655 79.01(6) n
N1 Co N3 . . 97.08(4) n
N1 Co N3 . 2_655 92.90(5) n
N3 Co N3 . 2_655 167.06(7) n
N3 Co N1 . 2_655 92.90(5) ?
N3 Co N1 2_655 2_655 97.08(4) ?
C2 S C1 . . 89.61(7) y
C5 O1 Co . . 115.93(8) ?
H1A O1W H1B . . 103.7 ?
C1 N1 C3 . . 110.49(11) ?
C1 N1 Co . . 135.83(10) ?
C3 N1 Co . . 113.15(8) ?
C1 N2 H2B . . 118.0 ?
C1 N2 H2A . . 116.9 ?
H2B N2 H2A . . 125.1 ?
C4 N3 Co . . 109.46(8) ?
C4 N3 H3B . . 109.3 ?
Co N3 H3B . . 115.8 ?
C4 N3 H3A . . 106.7 ?
Co N3 H3A . . 108.6 ?
H3B N3 H3A . . 106.6 ?
N1 C1 N2 . . 125.45(13) ?
N1 C1 S . . 113.77(11) ?
N2 C1 S . . 120.78(10) ?
C3 C2 S . . 110.33(11) ?
C3 C2 H2 . . 124.8 ?
S C2 H2 . . 124.8 ?
C2 C3 N1 . . 115.78(12) ?
C2 C3 C3 . 2_655 127.02(9) ?
N1 C3 C3 . 2_655 117.16(7) ?
N3 C4 C5 . . 112.60(11) ?
N3 C4 H4A . . 109.1 ?
C5 C4 H4A . . 109.1 ?
N3 C4 H4B . . 109.1 ?
C5 C4 H4B . . 109.1 ?
H4A C4 H4B . . 107.8 ?
O2 C5 O1 . . 124.48(13) ?
O2 C5 C4 . . 117.30(12) ?
O1 C5 C4 . . 118.16(12) ?

loop_
_geom_bond_atom_site_label_1
_geom_bond_atom_site_label_2
_geom_bond_site_symmetry_2
_geom_bond_distance
_geom_bond_publ_flag
Co O1 . 2.1300(10) y
Co O1 2_655 2.1300(10) ?
Co N1 . 2.1533(11) y
Co N1 2_655 2.1533(11) ?
Co N3 . 2.1367(12) y
Co N3 2_655 2.1367(11) ?
S C2 . 1.7210(17) ?
S C1 . 1.7416(14) ?
O1 C5 . 1.2658(16) ?
O2 C5 . 1.2504(17) ?
O1W H1A . 0.8836 ?
O1W H1B . 0.8824 ?
N1 C1 . 1.3199(17) ?
N1 C3 . 1.3928(17) ?
N2 C1 . 1.337(2) ?
N2 H2B . 0.8669 ?
N2 H2A . 0.8479 ?
N3 C4 . 1.4705(19) ?
N3 H3B . 0.8733 ?
N3 H3A . 0.8883 ?
C2 C3 . 1.3455(19) ?
C2 H2 . 0.9300 ?
C3 C3 2_655 1.463(3) ?
C4 C5 . 1.5153(19) ?
C4 H4A . 0.9700 ?
C4 H4B . 0.9700 ?

loop_
_geom_hbond_atom_site_label_D
_geom_hbond_atom_site_label_H
_geom_hbond_atom_site_label_A
_geom_hbond_site_symmetry_A
_geom_hbond_distance_DH
_geom_hbond_distance_HA
_geom_hbond_distance_DA
_geom_hbond_angle_DHA
_geom_hbond_publ_flag
O1W H1A O2 6_565 0.88 2.01 2.878(2) 167 y
O1W H1B O1 2_655 0.88 2.19 2.965(2) 146 y
N2 H2A O1 2_655 0.85 2.39 3.097(2) 142 y
N2 H2B O2 8_455 0.87 2.09 2.915(2) 158 y
N3 H3A O1W . 0.89 2.25 3.073(2) 154 y
N3 H3B O2 4_645 0.87 2.45 3.297(2) 163 y
